data_4502110
loop_
_publ_author_name
'Eccles, Kevin S.'
'Elcoate, Curtis J.'
'Stokes, Stephen P.'
'Maguire, Anita R.'
'Lawrence, Simon E.'

_publ_section_title
;
 Sulfoxides: Potent Co-Crystal Formers
;
_journal_issue 10
_journal_name_full 'Crystal Growth &amp; Design'
_journal_page_first 4243
_journal_paper_doi 10.1021/cg1010192
_journal_volume 10
_journal_year 2010
_chemical_formula_moiety 'C14 H14 O S . C7 H5 N O3 S'
_chemical_formula_sum 'C21 H19 N O4 S2'
_chemical_formula_weight 413.49
_chemical_melting_point 128.0(10)
_space_group_crystal_system orthorhombic
_space_group_IT_number 33
_space_group_name_Hall 'P 2c -2n'
_space_group_name_H-M_alt 'P n a 21'
_symmetry_space_group_name_Hall 'P 2c -2n'
_symmetry_space_group_name_H-M 'P n a 21'
_atom_sites_solution_hydrogens geom
_atom_sites_solution_primary direct
_atom_sites_solution_secondary difmap
_audit_creation_method 'APEX2 v2010.1-2'
_cell_angle_alpha 90
_cell_angle_beta 90
_cell_angle_gamma 90
_cell_formula_units_Z 4
_cell_length_a 12.7162(14)
_cell_length_b 18.5013(18)
_cell_length_c 8.3747(9)
_cell_measurement_reflns_used 4282
_cell_measurement_temperature 100.(2)
_cell_measurement_theta_max 28.1500
_cell_measurement_theta_min 2.4304
_cell_volume 1970.3(4)
_computing_cell_refinement 'SAINT V7.68A (Bruker AXS, 2009)'
_computing_data_collection 'Bruker Instrument Service v2009, 7, 0, 0'
_computing_data_reduction 'SAINT V7.68A (Bruker AXS, 2009)'
_computing_molecular_graphics
;
Ortep-3 for Windows (Farrugia, 1997) 
Mercury 2.3 (Macrae et al. 2008)
;
_computing_publication_material 'SHELXL-97; Ortep-3 for Windows; Mercury 2.3'
_computing_structure_refinement 'SHELXL-97 (Sheldrick, 2008)'
_computing_structure_solution 'SHELXS-97 (Sheldrick, 2008)'
_diffrn_ambient_temperature 100.(2)
_diffrn_detector_area_resol_mean 8.3333
_diffrn_measured_fraction_theta_full 0.998
_diffrn_measured_fraction_theta_max 0.998
_diffrn_measurement_device_type 'Bruker APEX II DUO'
_diffrn_measurement_method '\f & \w  scans'
_diffrn_radiation_monochromator graphite
_diffrn_radiation_source 'fine-focus sealed tube'
_diffrn_radiation_type MoK\a
_diffrn_radiation_wavelength 0.71073
_diffrn_reflns_av_R_equivalents 0.0397
_diffrn_reflns_av_sigmaI/netI 0.0421
_diffrn_reflns_limit_h_max 14
_diffrn_reflns_limit_h_min -16
_diffrn_reflns_limit_k_max 15
_diffrn_reflns_limit_k_min -24
_diffrn_reflns_limit_l_max 10
_diffrn_reflns_limit_l_min -11
_diffrn_reflns_number 15535
_diffrn_reflns_theta_full 28.27
_diffrn_reflns_theta_max 28.27
_diffrn_reflns_theta_min 1.94
_exptl_absorpt_coefficient_mu 0.298
_exptl_absorpt_correction_T_max 0.96
_exptl_absorpt_correction_T_min 0.80
_exptl_absorpt_correction_type multi-scan
_exptl_absorpt_process_details 'Sadabs Version 2008/1'
_exptl_crystal_colour colourless
_exptl_crystal_density_diffrn 1.394
_exptl_crystal_density_method 'not measured'
_exptl_crystal_description block
_exptl_crystal_F_000 864
_exptl_crystal_size_max 0.20
_exptl_crystal_size_mid 0.15
_exptl_crystal_size_min 0.15
_refine_diff_density_max 0.287
_refine_diff_density_min -0.298
_refine_ls_abs_structure_details 'Flack H D (1983), Acta Cryst. A39, 876-881'
_refine_ls_abs_structure_Flack -0.02(7)
_refine_ls_extinction_method none
_refine_ls_goodness_of_fit_ref 1.035
_refine_ls_hydrogen_treatment mixed
_refine_ls_matrix_type full
_refine_ls_number_parameters 275
_refine_ls_number_reflns 4861
_refine_ls_number_restraints 2
_refine_ls_restrained_S_all 1.035
_refine_ls_R_factor_all 0.0447
_refine_ls_R_factor_gt 0.0358
_refine_ls_shift/su_max 0.001
_refine_ls_shift/su_mean 0.000
_refine_ls_structure_factor_coef Fsqd
_refine_ls_weighting_details 'calc w=1/[\s^2^(Fo^2^)+(0.0429P)^2^+0.2416P] where P=(Fo^2^+2Fc^2^)/3'
_refine_ls_weighting_scheme calc
_refine_ls_wR_factor_gt 0.0818
_refine_ls_wR_factor_ref 0.0862
_reflns_number_gt 4257
_reflns_number_total 4861
_reflns_threshold_expression >2sigma(I)
_cod_data_source_file cg1010192_si_002.cif
_cod_data_source_block Compound_3f
_cod_depositor_comments
;
The following automatic conversions were performed:

'_chemical_melting_point' value '127-129' was changed to '128.0(10)'
- the average value was taken and precision was estimated.

Automatic conversion script
Id: cif_fix_values 1715 2011-07-08 13:25:40Z adriana 
;
_cod_database_code 4502110

loop_
_space_group_symop_operation_xyz
'x, y, z'
'-x, -y, z+1/2'
'x+1/2, -y+1/2, z'
'-x+1/2, y+1/2, z+1/2'

loop_
_atom_site_type_symbol
_atom_site_label
_atom_site_fract_x
_atom_site_fract_y
_atom_site_fract_z
_atom_site_U_iso_or_equiv
_atom_site_adp_type
_atom_site_calc_flag
_atom_site_refinement_flags
_atom_site_occupancy
_atom_site_disorder_assembly
_atom_site_disorder_group
S S1A 0.40380(8) 0.49259(3) 0.59051(10) 0.0169(2) Uani d P 0.786(3) A 1
O O2A 0.28547(12) 0.50152(9) 0.5858(2) 0.0213(4) Uani d P 0.786(3) A 1
S S1B 0.3581(3) 0.49576(13) 0.6445(4) 0.0194(8) Uani d P 0.214(3) A 2
O O2B 0.3714(6) 0.4935(3) 0.4647(8) 0.0220(18) Uani d P 0.214(3) A 2
C C3 0.42798(16) 0.41681(10) 0.7242(3) 0.0219(4) Uani d . 1.0 . .
H H3A 0.5046 0.4085 0.7334 0.026 Uiso calc R 1.0 A 1
H H3B 0.4005 0.4283 0.8318 0.026 Uiso calc R 1.0 A 1
C C4 0.37542(15) 0.34940(10) 0.6624(3) 0.0218(4) Uani d . 1.0 A .
C C5 0.28879(16) 0.32108(11) 0.7402(3) 0.0232(4) Uani d . 1.0 . .
H H5 0.2632 0.3438 0.8342 0.028 Uiso calc R 1.0 A .
C C6 0.23898(17) 0.25972(11) 0.6822(3) 0.0272(5) Uani d . 1.0 A .
H H6 0.1807 0.24 0.7382 0.033 Uiso calc R 1.0 . .
C C7 0.27366(19) 0.22722(12) 0.5434(3) 0.0328(5) Uani d . 1.0 . .
H H7 0.2383 0.186 0.5024 0.039 Uiso calc R 1.0 A .
C C8 0.3597(2) 0.25487(13) 0.4647(3) 0.0385(6) Uani d . 1.0 A .
H H8 0.384 0.2325 0.3695 0.046 Uiso calc R 1.0 . .
C C9 0.41161(19) 0.31575(13) 0.5244(3) 0.0337(5) Uani d . 1.0 . .
H H9 0.4717 0.3342 0.4706 0.04 Uiso calc R 1.0 A .
C C10 0.45422(16) 0.56235(10) 0.7191(3) 0.0217(4) Uani d . 1.0 . .
H H10A 0.4191 0.559 0.8243 0.026 Uiso calc R 1.0 A 1
H H10B 0.5304 0.5543 0.7359 0.026 Uiso calc R 1.0 A 1
C C11 0.43783(14) 0.63699(10) 0.6524(2) 0.0195(4) Uani d . 1.0 A .
C C12 0.33976(15) 0.67106(11) 0.6630(3) 0.0245(4) Uani d . 1.0 . .
H H12 0.2815 0.6458 0.7069 0.029 Uiso calc R 1.0 A .
C C13 0.32724(15) 0.74148(10) 0.6097(3) 0.0274(4) Uani d . 1.0 A .
H H13 0.2608 0.7646 0.6187 0.033 Uiso calc R 1.0 . .
C C14 0.41201(15) 0.77843(11) 0.5429(3) 0.0249(5) Uani d . 1.0 . .
H H14 0.4033 0.8266 0.5063 0.03 Uiso calc R 1.0 A .
C C15 0.50879(17) 0.74494(11) 0.5301(3) 0.0236(4) Uani d . 1.0 A .
H H15 0.5665 0.77 0.4841 0.028 Uiso calc R 1.0 . .
C C16 0.52148(14) 0.67456(10) 0.5845(3) 0.0204(4) Uani d . 1.0 . .
H H16 0.5881 0.6518 0.5753 0.024 Uiso calc R 1.0 A .
S S22 0.76312(3) 0.49147(2) 0.61861(7) 0.02307(12) Uani d . 1.0 . .
O O31 0.76153(11) 0.56878(7) 0.6025(3) 0.0352(4) Uani d . 1.0 . .
O O30 0.66707(11) 0.45478(8) 0.5776(2) 0.0344(4) Uani d . 1.0 . .
N N21 0.80177(14) 0.46734(10) 0.7981(2) 0.0272(4) Uani d D 1.0 . .
H H21 0.7661(18) 0.4779(14) 0.882(2) 0.033 Uiso d D 1.0 . .
C C29 0.89716(16) 0.43195(11) 0.8060(3) 0.0236(4) Uani d . 1.0 . .
O O32 0.93815(14) 0.41187(9) 0.9274(2) 0.0351(4) Uani d . 1.0 . .
C C28 0.93858(14) 0.42360(10) 0.6400(2) 0.0194(4) Uani d . 1.0 . .
C C23 0.87295(14) 0.45219(10) 0.5248(2) 0.0187(4) Uani d . 1.0 . .
C C24 0.89437(17) 0.44778(12) 0.3639(3) 0.0238(5) Uani d . 1.0 . .
H H24 0.8478 0.4675 0.2866 0.029 Uiso calc R 1.0 . .
C C25 0.98650(18) 0.41345(11) 0.3196(3) 0.0280(5) Uani d . 1.0 . .
H H25 1.0034 0.4089 0.2095 0.034 Uiso calc R 1.0 . .
C C26 1.05490(17) 0.38543(12) 0.4341(3) 0.0309(5) Uani d . 1.0 . .
H H26 1.1184 0.3629 0.4008 0.037 Uiso calc R 1.0 . .
C C27 1.03183(15) 0.38982(10) 0.5961(3) 0.0264(4) Uani d . 1.0 . .
H H27 1.0782 0.3704 0.6741 0.032 Uiso calc R 1.0 . .

loop_
_atom_site_aniso_label
_atom_site_aniso_U_11
_atom_site_aniso_U_22
_atom_site_aniso_U_33
_atom_site_aniso_U_12
_atom_site_aniso_U_13
_atom_site_aniso_U_23
S1A 0.0191(4) 0.0175(3) 0.0142(4) 0.0031(2) 0.0006(3) 0.0013(3)
O2A 0.0154(9) 0.0273(9) 0.0212(9) 0.0052(6) -0.0051(7) -0.0001(8)
S1B 0.0206(18) 0.0208(12) 0.0167(13) 0.0022(10) 0.0068(12) -0.0025(10)
O2B 0.038(4) 0.017(3) 0.011(3) 0.003(3) -0.011(3) -0.001(3)
C3 0.0202(10) 0.0214(10) 0.0240(10) 0.0024(7) -0.0008(8) 0.0085(9)
C4 0.0194(9) 0.0199(9) 0.0260(11) 0.0044(7) -0.0003(8) 0.0062(8)
C5 0.0203(10) 0.0272(11) 0.0222(11) 0.0037(8) 0.0000(7) -0.0013(9)
C6 0.0245(11) 0.0254(11) 0.0318(12) 0.0003(8) -0.0035(9) 0.0016(9)
C7 0.0477(14) 0.0184(10) 0.0323(12) 0.0031(9) -0.0063(10) -0.0016(10)
C8 0.0622(17) 0.0234(11) 0.0299(13) 0.0088(11) 0.0126(12) -0.0038(10)
C9 0.0454(14) 0.0248(11) 0.0309(12) 0.0030(9) 0.0157(10) 0.0057(10)
C10 0.0214(9) 0.0233(10) 0.0203(10) -0.0014(8) -0.0030(8) 0.0013(9)
C11 0.0223(9) 0.0196(9) 0.0165(9) 0.0016(7) -0.0032(7) -0.0039(8)
C12 0.0211(9) 0.0260(10) 0.0263(11) 0.0010(7) 0.0032(8) -0.0001(9)
C13 0.0197(9) 0.0252(9) 0.0373(12) 0.0070(7) -0.0021(9) -0.0009(11)
C14 0.0298(11) 0.0173(9) 0.0274(11) 0.0023(8) -0.0077(9) -0.0012(8)
C15 0.0252(10) 0.0216(9) 0.0241(10) -0.0030(8) 0.0013(8) 0.0015(9)
C16 0.0191(9) 0.0208(8) 0.0213(10) 0.0027(7) 0.0004(8) -0.0014(9)
S22 0.0155(2) 0.0205(2) 0.0333(3) 0.00246(16) 0.0003(2) 0.0000(3)
O31 0.0288(7) 0.0207(6) 0.0562(11) 0.0063(5) -0.0011(8) 0.0035(9)
O30 0.0175(7) 0.0353(8) 0.0504(10) -0.0012(5) -0.0025(7) -0.0019(8)
N21 0.0258(9) 0.0297(9) 0.0262(10) 0.0033(7) 0.0086(8) -0.0026(9)
C29 0.0288(11) 0.0214(10) 0.0204(10) -0.0012(8) 0.0004(9) 0.0002(9)
O32 0.0508(11) 0.0334(9) 0.0211(8) 0.0029(7) -0.0043(7) 0.0019(7)
C28 0.0215(9) 0.0199(8) 0.0169(9) 0.0014(7) 0.0003(7) 0.0007(8)
C23 0.0153(9) 0.0167(9) 0.0242(10) -0.0012(7) 0.0010(7) 0.0012(8)
C24 0.0281(12) 0.0225(10) 0.0208(10) -0.0035(8) -0.0051(8) 0.0048(9)
C25 0.0384(13) 0.0265(10) 0.0191(11) -0.0055(9) 0.0075(9) -0.0024(9)
C26 0.0274(11) 0.0283(11) 0.0370(13) 0.0051(9) 0.0077(10) -0.0060(11)
C27 0.0231(9) 0.0293(10) 0.0267(11) 0.0084(8) -0.0027(9) -0.0010(10)

loop_
_atom_type_symbol
_atom_type_description
_atom_type_scat_dispersion_real
_atom_type_scat_dispersion_imag
_atom_type_scat_source
C C 0.0033 0.0016 'International Tables Vol C Tables 4.2.6.8 and 6.1.1.4'
H H 0.0000 0.0000 'International Tables Vol C Tables 4.2.6.8 and 6.1.1.4'
N N 0.0061 0.0033 'International Tables Vol C Tables 4.2.6.8 and 6.1.1.4'
O O 0.0106 0.0060 'International Tables Vol C Tables 4.2.6.8 and 6.1.1.4'
S S 0.1246 0.1234 'International Tables Vol C Tables 4.2.6.8 and 6.1.1.4'

loop_
_geom_angle_atom_site_label_1
_geom_angle_atom_site_label_2
_geom_angle_atom_site_label_3
_geom_angle
O2A S1A C10 106.94(11)
O2A S1A C3 105.53(11)
C10 S1A C3 97.14(10)
O2B S1B C3 106.6(3)
O2B S1B C10 106.3(4)
C3 S1B C10 95.03(16)
C4 C3 S1A 110.58(15)
C4 C3 S1B 108.62(16)
S1A C3 S1B 23.31(11)
C4 C3 H3A 109.5
S1A C3 H3A 109.5
S1B C3 H3A 129.0
C4 C3 H3B 109.5
S1A C3 H3B 109.5
S1B C3 H3B 89.3
H3A C3 H3B 108.1
C5 C4 C9 119.03(19)
C5 C4 C3 120.35(19)
C9 C4 C3 120.60(19)
C4 C5 C6 120.6(2)
C4 C5 H5 119.7
C6 C5 H5 119.7
C7 C6 C5 120.4(2)
C7 C6 H6 119.8
C5 C6 H6 119.8
C8 C7 C6 119.7(2)
C8 C7 H7 120.2
C6 C7 H7 120.2
C7 C8 C9 120.3(2)
C7 C8 H8 119.9
C9 C8 H8 119.9
C4 C9 C8 120.1(2)
C4 C9 H9 119.9
C8 C9 H9 119.9
C11 C10 S1A 112.77(14)
C11 C10 S1B 113.31(16)
S1A C10 S1B 23.35(11)
C11 C10 H10A 109.0
S1A C10 H10A 109.0
S1B C10 H10A 87.7
C11 C10 H10B 109.0
S1A C10 H10B 109.0
S1B C10 H10B 126.6
H10A C10 H10B 107.8
C16 C11 C12 118.79(17)
C16 C11 C10 120.28(16)
C12 C11 C10 120.88(18)
C13 C12 C11 120.33(18)
C13 C12 H12 119.8
C11 C12 H12 119.8
C12 C13 C14 120.09(18)
C12 C13 H13 120.0
C14 C13 H13 120.0
C15 C14 C13 120.02(19)
C15 C14 H14 120.0
C13 C14 H14 120.0
C14 C15 C16 119.87(19)
C14 C15 H15 120.1
C16 C15 H15 120.1
C15 C16 C11 120.89(17)
C15 C16 H16 119.6
C11 C16 H16 119.6
O31 S22 O30 115.80(9)
O31 S22 N21 111.15(11)
O30 S22 N21 110.11(10)
O31 S22 C23 112.35(9)
O30 S22 C23 111.86(10)
N21 S22 C23 93.37(9)
C29 N21 S22 115.82(15)
C29 N21 H21 122.3(18)
S22 N21 H21 121.8(18)
O32 C29 N21 124.7(2)
O32 C29 C28 127.0(2)
N21 C29 C28 108.31(18)
C23 C28 C27 120.21(19)
C23 C28 C29 113.40(17)
C27 C28 C29 126.37(19)
C24 C23 C28 122.76(19)
C24 C23 S22 128.20(16)
C28 C23 S22 109.03(15)
C23 C24 C25 117.24(19)
C23 C24 H24 121.4
C25 C24 H24 121.4
C24 C25 C26 120.9(2)
C24 C25 H25 119.5
C26 C25 H25 119.5
C27 C26 C25 121.18(19)
C27 C26 H26 119.4
C25 C26 H26 119.4
C28 C27 C26 117.7(2)
C28 C27 H27 121.2
C26 C27 H27 121.2

loop_
_geom_bond_atom_site_label_1
_geom_bond_atom_site_label_2
_geom_bond_distance
S1A O2A 1.5142(19)
S1A C10 1.799(2)
S1A C3 1.820(2)
S1B O2B 1.516(8)
S1B C3 1.835(3)
S1B C10 1.844(3)
C3 C4 1.507(3)
C3 H3A 0.99
C3 H3B 0.99
C4 C5 1.383(3)
C4 C9 1.391(3)
C5 C6 1.388(3)
C5 H5 0.95
C6 C7 1.381(3)
C6 H6 0.95
C7 C8 1.376(4)
C7 H7 0.95
C8 C9 1.398(4)
C8 H8 0.95
C9 H9 0.95
C10 C11 1.504(3)
C10 H10A 0.99
C10 H10B 0.99
C11 C16 1.392(3)
C11 C12 1.400(3)
C12 C13 1.386(3)
C12 H12 0.95
C13 C14 1.393(3)
C13 H13 0.95
C14 C15 1.382(3)
C14 H14 0.95
C15 C16 1.389(3)
C15 H15 0.95
C16 H16 0.95
S22 O31 1.4368(14)
S22 O30 1.4389(15)
S22 N21 1.644(2)
S22 C23 1.760(2)
N21 C29 1.380(3)
N21 H21 0.856(17)
C29 O32 1.201(3)
C29 C28 1.495(3)
C28 C23 1.381(3)
C28 C27 1.390(3)
C23 C24 1.377(3)
C24 C25 1.383(3)
C24 H24 0.95
C25 C26 1.395(3)
C25 H25 0.95
C26 C27 1.390(4)
C26 H26 0.95
C27 H27 0.95

loop_
_geom_hbond_atom_site_label_D
_geom_hbond_atom_site_label_H
_geom_hbond_atom_site_label_A
_geom_hbond_site_symmetry_A
_geom_hbond_distance_DH
_geom_hbond_distance_HA
_geom_hbond_distance_DA
_geom_hbond_angle_DHA
N21 H21 S1A 2_665 0.856(17) 2.833(18) 3.6577(19) 162.(2)
N21 H21 S1B 2_665 0.856(17) 2.753(17) 3.608(3) 176.(2)
N21 H21 O2B 2_665 0.856(17) 1.95(2) 2.705(7) 146.(2)
N21 H21 O2A 2_665 0.856(17) 1.870(18) 2.714(3) 168.(3)

loop_
_geom_torsion_atom_site_label_1
_geom_torsion_atom_site_label_2
_geom_torsion_atom_site_label_3
_geom_torsion_atom_site_label_4
_geom_torsion
O2A S1A C3 C4 59.81(17)
C10 S1A C3 C4 169.67(15)
O2A S1A C3 S1B -29.6(2)
C10 S1A C3 S1B 80.2(2)
O2B S1B C3 C4 -63.5(4)
C10 S1B C3 C4 -172.17(18)
O2B S1B C3 S1A 35.5(3)
C10 S1B C3 S1A -73.2(2)
S1A C3 C4 C5 -109.5(2)
S1B C3 C4 C5 -84.8(3)
S1A C3 C4 C9 69.0(2)
S1B C3 C4 C9 93.6(2)
C9 C4 C5 C6 0.4(3)
C3 C4 C5 C6 178.85(19)
C4 C5 C6 C7 -1.7(3)
C5 C6 C7 C8 1.7(3)
C6 C7 C8 C9 -0.3(4)
C5 C4 C9 C8 0.9(3)
C3 C4 C9 C8 -177.5(2)
C7 C8 C9 C4 -1.0(4)
O2A S1A C10 C11 -65.89(18)
C3 S1A C10 C11 -174.57(15)
O2A S1A C10 S1B 30.5(2)
C3 S1A C10 S1B -78.2(2)
O2B S1B C10 C11 60.1(4)
C3 S1B C10 C11 169.02(18)
O2B S1B C10 S1A -33.6(3)
C3 S1B C10 S1A 75.3(2)
S1A C10 C11 C16 -103.9(2)
S1B C10 C11 C16 -129.3(2)
S1A C10 C11 C12 78.7(2)
S1B C10 C11 C12 53.3(3)
C16 C11 C12 C13 -1.3(3)
C10 C11 C12 C13 176.1(2)
C11 C12 C13 C14 1.0(4)
C12 C13 C14 C15 -0.1(4)
C13 C14 C15 C16 -0.3(3)
C14 C15 C16 C11 -0.1(3)
C12 C11 C16 C15 0.9(3)
C10 C11 C16 C15 -176.6(2)
O31 S22 N21 C29 -113.30(16)
O30 S22 N21 C29 117.01(16)
C23 S22 N21 C29 2.25(17)
S22 N21 C29 O32 178.41(19)
S22 N21 C29 C28 -1.6(2)
O32 C29 C28 C23 179.8(2)
N21 C29 C28 C23 -0.2(2)
O32 C29 C28 C27 1.1(4)
N21 C29 C28 C27 -178.90(19)
C27 C28 C23 C24 1.3(3)
C29 C28 C23 C24 -177.47(19)
C27 C28 C23 S22 -179.51(15)
C29 C28 C23 S22 1.7(2)
O31 S22 C23 C24 -68.6(2)
O30 S22 C23 C24 63.7(2)
N21 S22 C23 C24 176.9(2)
O31 S22 C23 C28 112.29(15)
O30 S22 C23 C28 -115.48(15)
N21 S22 C23 C28 -2.23(15)
C28 C23 C24 C25 -0.5(3)
S22 C23 C24 C25 -179.55(15)
C23 C24 C25 C26 -0.7(3)
C24 C25 C26 C27 1.3(3)
C23 C28 C27 C26 -0.8(3)
C29 C28 C27 C26 177.8(2)
C25 C26 C27 C28 -0.5(3)
